data_4025608
loop_
_publ_author_name
'Ke-Gong Ji'
'Hai-Tao Zhu'
'Fang Yang'
'Ali Shaukat'
'Xiao-Feng Xia'
'Yan-Fang Yang'
'Xue-Yuan Liu'
'Yong-Min Liang'

_publ_section_title
;
 Synthesis of Five- and Six-Membered Dihalogenated Heterocyclic Compounds
 by Electrophile-Triggered Cyclization
;
_journal_name_full 'Journal of Organic Chemistry'
_journal_page_first 5670
_journal_page_last 5678
_journal_paper_doi 10.1021/jo101085f
_journal_volume 75
_journal_year 2010
_chemical_formula_sum 'C18 H17 Br I N O3 S'
_chemical_formula_weight 534.20
_chemical_name_systematic
; 
 ? 
;
_space_group_IT_number 14
_symmetry_cell_setting monoclinic
_symmetry_space_group_name_Hall '-P 2yn'
_symmetry_space_group_name_H-M 'P 1 21/n 1'
_atom_sites_solution_hydrogens geom
_atom_sites_solution_primary direct
_atom_sites_solution_secondary difmap
_audit_creation_method SHELXL-97
_cell_angle_alpha 90.00
_cell_angle_beta 101.513(6)
_cell_angle_gamma 90.00
_cell_formula_units_Z 4
_cell_length_a 8.392(4)
_cell_length_b 18.882(9)
_cell_length_c 12.334(6)
_cell_measurement_reflns_used 2634
_cell_measurement_temperature 296(2)
_cell_measurement_theta_max 25.73
_cell_measurement_theta_min 2.70
_cell_volume 1915.1(16)
_computing_cell_refinement 'Bruker SAINT'
_computing_data_collection 'Bruker APEX2'
_computing_data_reduction 'Bruker SAINT'
_computing_molecular_graphics 'Bruker SHELXTL'
_computing_publication_material 'Bruker SHELXTL'
_computing_structure_refinement 'SHELXL-97 (Sheldrick, 2008)'
_computing_structure_solution 'SHELXS-97 (Sheldrick, 2008)'
_diffrn_ambient_temperature 296(2)
_diffrn_measured_fraction_theta_full 0.982
_diffrn_measured_fraction_theta_max 0.982
_diffrn_measurement_device_type 'Bruker APEX-II CCD'
_diffrn_measurement_method '\f and \w scans'
_diffrn_radiation_monochromator graphite
_diffrn_radiation_source 'fine-focus sealed tube'
_diffrn_radiation_type MoK\a
_diffrn_radiation_wavelength 0.71073
_diffrn_reflns_av_R_equivalents 0.0344
_diffrn_reflns_av_sigmaI/netI 0.0493
_diffrn_reflns_limit_h_max 10
_diffrn_reflns_limit_h_min -7
_diffrn_reflns_limit_k_max 22
_diffrn_reflns_limit_k_min -23
_diffrn_reflns_limit_l_max 13
_diffrn_reflns_limit_l_min -15
_diffrn_reflns_number 8691
_diffrn_reflns_theta_full 26.00
_diffrn_reflns_theta_max 26.00
_diffrn_reflns_theta_min 2.70
_exptl_absorpt_coefficient_mu 3.884
_exptl_absorpt_correction_T_max 0.3695
_exptl_absorpt_correction_T_min 0.3200
_exptl_absorpt_correction_type multi-scan
_exptl_absorpt_process_details SADABS
_exptl_crystal_colour colorless
_exptl_crystal_density_diffrn 1.853
_exptl_crystal_density_method 'not measured'
_exptl_crystal_description block
_exptl_crystal_F_000 1040
_exptl_crystal_size_max 0.38
_exptl_crystal_size_mid 0.35
_exptl_crystal_size_min 0.32
_refine_diff_density_max 0.774
_refine_diff_density_min -0.678
_refine_diff_density_rms 0.089
_refine_ls_extinction_method none
_refine_ls_goodness_of_fit_ref 1.043
_refine_ls_hydrogen_treatment constr
_refine_ls_matrix_type full
_refine_ls_number_parameters 228
_refine_ls_number_reflns 3701
_refine_ls_number_restraints 0
_refine_ls_restrained_S_all 1.043
_refine_ls_R_factor_all 0.0611
_refine_ls_R_factor_gt 0.0348
_refine_ls_shift/su_max 0.001
_refine_ls_shift/su_mean 0.000
_refine_ls_structure_factor_coef Fsqd
_refine_ls_weighting_details 'calc w=1/[\s^2^(Fo^2^)+(0.0405P)^2^+0.0000P] where P=(Fo^2^+2Fc^2^)/3'
_refine_ls_weighting_scheme calc
_refine_ls_wR_factor_gt 0.0806
_refine_ls_wR_factor_ref 0.0903
_reflns_number_gt 2627
_reflns_number_total 3701
_reflns_threshold_expression >2sigma(I)
_cod_data_source_file jo101085f_si_004.cif
_cod_data_source_block p21n
_cod_depositor_comments
;
The following automatic conversions were performed:

'_symmetry_cell_setting' value 'Monoclinic' changed to 'monoclinic'
according to the built-in table from CIF Core dictionary named
'cif_core.dic' version 2.4.1 from 2010-06-29.

Automatic conversion script
Id: cif_fix_values 1646 2011-03-28 12:23:43Z adriana 
;
_cod_original_cell_volume 1915.1(15)
_cod_database_code 4025608

loop_
_symmetry_equiv_pos_as_xyz
'x, y, z'
'-x+1/2, y+1/2, -z+1/2'
'-x, -y, -z'
'x-1/2, -y-1/2, z-1/2'

loop_
_atom_site_label
_atom_site_type_symbol
_atom_site_fract_x
_atom_site_fract_y
_atom_site_fract_z
_atom_site_U_iso_or_equiv
_atom_site_adp_type
_atom_site_occupancy
_atom_site_symmetry_multiplicity
_atom_site_calc_flag
_atom_site_refinement_flags
_atom_site_disorder_assembly
_atom_site_disorder_group
Br1 Br 0.12033(6) 1.11013(3) 0.78238(5) 0.05517(17) Uani 1 1 d . . .
C1 C 0.2086(5) 0.8131(2) 0.9337(3) 0.0298(9) Uani 1 1 d . . .
C2 C 0.0742(5) 0.8291(2) 0.9771(4) 0.0360(10) Uani 1 1 d . . .
H2 H 0.0774 0.8666 1.0265 0.043 Uiso 1 1 calc R . .
C3 C -0.0659(5) 0.7893(2) 0.9468(4) 0.0430(11) Uani 1 1 d . . .
H3 H -0.1573 0.8006 0.9753 0.052 Uiso 1 1 calc R . .
C4 C -0.0719(5) 0.7327(2) 0.8746(4) 0.0415(11) Uani 1 1 d . . .
C5 C 0.0648(5) 0.7179(2) 0.8316(4) 0.0418(11) Uani 1 1 d . . .
H5 H 0.0623 0.6804 0.7825 0.050 Uiso 1 1 calc R . .
C6 C 0.2046(5) 0.7578(2) 0.8604(3) 0.0366(10) Uani 1 1 d . . .
H6 H 0.2953 0.7475 0.8305 0.044 Uiso 1 1 calc R . .
C7 C -0.2222(6) 0.6883(3) 0.8436(5) 0.0650(16) Uani 1 1 d . . .
H7A H -0.2291 0.6698 0.7703 0.097 Uiso 1 1 calc R . .
H7B H -0.3161 0.7169 0.8457 0.097 Uiso 1 1 calc R . .
H7C H -0.2175 0.6498 0.8950 0.097 Uiso 1 1 calc R . .
C8 C 0.2732(5) 0.9909(2) 0.9112(4) 0.0345(10) Uani 1 1 d . . .
H8A H 0.3296 1.0230 0.9675 0.041 Uiso 1 1 calc R . .
H8B H 0.1745 0.9742 0.9324 0.041 Uiso 1 1 calc R . .
C9 C 0.2382(5) 1.0250(2) 0.7999(4) 0.0330(10) Uani 1 1 d . . .
C10 C 0.2915(5) 0.9888(2) 0.7244(3) 0.0324(10) Uani 1 1 d . . .
C11 C 0.3733(5) 0.9206(2) 0.7709(3) 0.0285(9) Uani 1 1 d . . .
H11 H 0.3015 0.8806 0.7448 0.034 Uiso 1 1 calc R . .
C12 C 0.5378(5) 0.9075(2) 0.7428(3) 0.0299(9) Uani 1 1 d . . .
C13 C 0.6639(5) 0.9563(2) 0.7734(3) 0.0335(10) Uani 1 1 d . . .
H13 H 0.6478 0.9963 0.8138 0.040 Uiso 1 1 calc R . .
C14 C 0.8107(5) 0.9456(2) 0.7441(4) 0.0390(11) Uani 1 1 d . . .
H14 H 0.8942 0.9781 0.7655 0.047 Uiso 1 1 calc R . .
C15 C 0.8363(5) 0.8866(2) 0.6827(3) 0.0341(10) Uani 1 1 d . . .
C16 C 0.7108(5) 0.8387(2) 0.6498(4) 0.0406(11) Uani 1 1 d . . .
H16 H 0.7254 0.7993 0.6075 0.049 Uiso 1 1 calc R . .
C17 C 0.5633(5) 0.8503(2) 0.6809(4) 0.0351(10) Uani 1 1 d . . .
H17 H 0.4790 0.8182 0.6589 0.042 Uiso 1 1 calc R . .
C18 C 1.0110(6) 0.8270(3) 0.5832(4) 0.0523(13) Uani 1 1 d . . .
H18A H 0.9937 0.7814 0.6132 0.078 Uiso 1 1 calc R . .
H18B H 1.1201 0.8298 0.5706 0.078 Uiso 1 1 calc R . .
H18C H 0.9355 0.8336 0.5144 0.078 Uiso 1 1 calc R . .
I1 I 0.27089(4) 1.01348(2) 0.56004(3) 0.05969(15) Uani 1 1 d . . .
N1 N 0.3785(4) 0.93152(16) 0.8920(3) 0.0289(8) Uani 1 1 d . . .
O1 O 0.3942(4) 0.89024(16) 1.0809(2) 0.0447(8) Uani 1 1 d . . .
O2 O 0.5199(3) 0.82050(15) 0.9510(3) 0.0439(8) Uani 1 1 d . . .
O3 O 0.9868(3) 0.88062(16) 0.6589(3) 0.0458(8) Uani 1 1 d . . .
S1 S 0.38961(12) 0.86273(5) 0.97285(9) 0.0316(3) Uani 1 1 d . . .

loop_
_atom_site_aniso_label
_atom_site_aniso_U_11
_atom_site_aniso_U_22
_atom_site_aniso_U_33
_atom_site_aniso_U_23
_atom_site_aniso_U_13
_atom_site_aniso_U_12
Br1 0.0576(3) 0.0392(3) 0.0750(4) 0.0168(3) 0.0283(3) 0.0162(2)
C1 0.036(2) 0.025(2) 0.029(2) 0.0023(18) 0.0067(18) -0.0010(18)
C2 0.041(3) 0.032(2) 0.039(3) -0.003(2) 0.016(2) 0.002(2)
C3 0.035(3) 0.044(3) 0.054(3) 0.004(2) 0.020(2) 0.004(2)
C4 0.041(3) 0.039(3) 0.044(3) 0.007(2) 0.006(2) -0.005(2)
C5 0.048(3) 0.035(2) 0.044(3) -0.007(2) 0.012(2) -0.004(2)
C6 0.040(3) 0.035(2) 0.036(3) -0.003(2) 0.013(2) 0.002(2)
C7 0.046(3) 0.075(4) 0.075(4) -0.002(3) 0.013(3) -0.023(3)
C8 0.036(2) 0.030(2) 0.039(3) 0.002(2) 0.0105(19) 0.0022(19)
C9 0.031(2) 0.027(2) 0.042(3) 0.010(2) 0.0088(19) 0.0063(18)
C10 0.028(2) 0.040(2) 0.029(2) 0.007(2) 0.0071(18) 0.0018(19)
C11 0.030(2) 0.031(2) 0.024(2) -0.0017(18) 0.0056(17) -0.0053(18)
C12 0.034(2) 0.029(2) 0.026(2) 0.0002(18) 0.0057(17) -0.0008(18)
C13 0.036(2) 0.033(2) 0.034(2) -0.0117(19) 0.0125(19) -0.0036(19)
C14 0.036(3) 0.041(3) 0.039(3) -0.010(2) 0.006(2) -0.007(2)
C15 0.029(2) 0.042(3) 0.031(2) 0.003(2) 0.0069(18) 0.003(2)
C16 0.049(3) 0.033(2) 0.042(3) -0.014(2) 0.012(2) -0.001(2)
C17 0.035(2) 0.029(2) 0.043(3) -0.006(2) 0.011(2) -0.0078(18)
C18 0.041(3) 0.070(3) 0.050(3) -0.021(3) 0.017(2) 0.001(3)
I1 0.0697(3) 0.0732(3) 0.0371(2) 0.01897(17) 0.01296(17) 0.01526(19)
N1 0.0346(19) 0.0270(19) 0.0264(19) 0.0027(15) 0.0094(14) 0.0001(15)
O1 0.056(2) 0.0485(19) 0.0282(17) 0.0003(14) 0.0056(14) -0.0055(15)
O2 0.0352(17) 0.0413(17) 0.055(2) 0.0105(16) 0.0074(15) 0.0067(14)
O3 0.0303(17) 0.057(2) 0.051(2) -0.0178(17) 0.0116(14) -0.0022(15)
S1 0.0323(6) 0.0315(6) 0.0308(6) 0.0051(5) 0.0060(4) 0.0006(4)

loop_
_atom_type_symbol
_atom_type_description
_atom_type_scat_dispersion_real
_atom_type_scat_dispersion_imag
_atom_type_scat_source
C C 0.0033 0.0016 'International Tables Vol C Tables 4.2.6.8 and 6.1.1.4'
H H 0.0000 0.0000 'International Tables Vol C Tables 4.2.6.8 and 6.1.1.4'
N N 0.0061 0.0033 'International Tables Vol C Tables 4.2.6.8 and 6.1.1.4'
O O 0.0106 0.0060 'International Tables Vol C Tables 4.2.6.8 and 6.1.1.4'
S S 0.1246 0.1234 'International Tables Vol C Tables 4.2.6.8 and 6.1.1.4'
Br Br -0.2901 2.4595 'International Tables Vol C Tables 4.2.6.8 and 6.1.1.4'
I I -0.4742 1.8119 'International Tables Vol C Tables 4.2.6.8 and 6.1.1.4'

loop_
_geom_angle_atom_site_label_1
_geom_angle_atom_site_label_2
_geom_angle_atom_site_label_3
_geom_angle
_geom_angle_site_symmetry_1
_geom_angle_site_symmetry_3
_geom_angle_publ_flag
C2 C1 C6 120.5(4) . . ?
C2 C1 S1 120.3(3) . . ?
C6 C1 S1 119.2(3) . . ?
C1 C2 C3 119.7(4) . . ?
C1 C2 H2 120.2 . . ?
C3 C2 H2 120.2 . . ?
C2 C3 C4 120.8(4) . . ?
C2 C3 H3 119.6 . . ?
C4 C3 H3 119.6 . . ?
C5 C4 C3 118.4(4) . . ?
C5 C4 C7 120.6(4) . . ?
C3 C4 C7 121.0(4) . . ?
C6 C5 C4 121.2(4) . . ?
C6 C5 H5 119.4 . . ?
C4 C5 H5 119.4 . . ?
C1 C6 C5 119.4(4) . . ?
C1 C6 H6 120.3 . . ?
C5 C6 H6 120.3 . . ?
C4 C7 H7A 109.5 . . ?
C4 C7 H7B 109.5 . . ?
H7A C7 H7B 109.5 . . ?
C4 C7 H7C 109.5 . . ?
H7A C7 H7C 109.5 . . ?
H7B C7 H7C 109.5 . . ?
N1 C8 C9 101.2(3) . . ?
N1 C8 H8A 111.5 . . ?
C9 C8 H8A 111.5 . . ?
N1 C8 H8B 111.5 . . ?
C9 C8 H8B 111.5 . . ?
H8A C8 H8B 109.4 . . ?
C10 C9 C8 113.5(4) . . ?
C10 C9 Br1 128.0(3) . . ?
C8 C9 Br1 118.5(3) . . ?
C9 C10 C11 111.7(4) . . ?
C9 C10 I1 127.8(3) . . ?
C11 C10 I1 120.5(3) . . ?
N1 C11 C12 113.9(3) . . ?
N1 C11 C10 100.4(3) . . ?
C12 C11 C10 114.7(3) . . ?
N1 C11 H11 109.2 . . ?
C12 C11 H11 109.2 . . ?
C10 C11 H11 109.2 . . ?
C17 C12 C13 118.5(4) . . ?
C17 C12 C11 120.7(4) . . ?
C13 C12 C11 120.6(4) . . ?
C14 C13 C12 120.4(4) . . ?
C14 C13 H13 119.8 . . ?
C12 C13 H13 119.8 . . ?
C13 C14 C15 120.6(4) . . ?
C13 C14 H14 119.7 . . ?
C15 C14 H14 119.7 . . ?
O3 C15 C16 124.6(4) . . ?
O3 C15 C14 115.9(4) . . ?
C16 C15 C14 119.5(4) . . ?
C17 C16 C15 118.9(4) . . ?
C17 C16 H16 120.5 . . ?
C15 C16 H16 120.5 . . ?
C12 C17 C16 122.0(4) . . ?
C12 C17 H17 119.0 . . ?
C16 C17 H17 119.0 . . ?
O3 C18 H18A 109.5 . . ?
O3 C18 H18B 109.5 . . ?
H18A C18 H18B 109.5 . . ?
O3 C18 H18C 109.5 . . ?
H18A C18 H18C 109.5 . . ?
H18B C18 H18C 109.5 . . ?
C8 N1 C11 111.4(3) . . ?
C8 N1 S1 118.1(3) . . ?
C11 N1 S1 119.1(3) . . ?
C15 O3 C18 117.6(3) . . ?
O2 S1 O1 120.26(19) . . ?
O2 S1 N1 106.46(17) . . ?
O1 S1 N1 105.65(18) . . ?
O2 S1 C1 107.60(19) . . ?
O1 S1 C1 108.09(19) . . ?
N1 S1 C1 108.29(18) . . ?

loop_
_geom_bond_atom_site_label_1
_geom_bond_atom_site_label_2
_geom_bond_distance
_geom_bond_site_symmetry_2
_geom_bond_publ_flag
Br1 C9 1.877(4) . ?
C1 C2 1.375(6) . ?
C1 C6 1.377(5) . ?
C1 S1 1.768(4) . ?
C2 C3 1.383(6) . ?
C2 H2 0.9300 . ?
C3 C4 1.386(6) . ?
C3 H3 0.9300 . ?
C4 C5 1.384(6) . ?
C4 C7 1.499(6) . ?
C5 C6 1.381(6) . ?
C5 H5 0.9300 . ?
C6 H6 0.9300 . ?
C7 H7A 0.9600 . ?
C7 H7B 0.9600 . ?
C7 H7C 0.9600 . ?
C8 N1 1.476(5) . ?
C8 C9 1.492(6) . ?
C8 H8A 0.9700 . ?
C8 H8B 0.9700 . ?
C9 C10 1.303(6) . ?
C10 C11 1.517(5) . ?
C10 I1 2.054(4) . ?
C11 N1 1.499(5) . ?
C11 C12 1.509(5) . ?
C11 H11 0.9800 . ?
C12 C17 1.364(5) . ?
C12 C13 1.397(5) . ?
C13 C14 1.366(6) . ?
C13 H13 0.9300 . ?
C14 C15 1.388(6) . ?
C14 H14 0.9300 . ?
C15 O3 1.357(5) . ?
C15 C16 1.386(6) . ?
C16 C17 1.385(6) . ?
C16 H16 0.9300 . ?
C17 H17 0.9300 . ?
C18 O3 1.419(5) . ?
C18 H18A 0.9600 . ?
C18 H18B 0.9600 . ?
C18 H18C 0.9600 . ?
N1 S1 1.629(3) . ?
O1 S1 1.424(3) . ?
O2 S1 1.422(3) . ?

loop_
_geom_torsion_atom_site_label_1
_geom_torsion_atom_site_label_2
_geom_torsion_atom_site_label_3
_geom_torsion_atom_site_label_4
_geom_torsion
_geom_torsion_site_symmetry_1
_geom_torsion_site_symmetry_2
_geom_torsion_site_symmetry_3
_geom_torsion_site_symmetry_4
_geom_torsion_publ_flag
C6 C1 C2 C3 0.1(6) . . . . ?
S1 C1 C2 C3 -179.1(3) . . . . ?
C1 C2 C3 C4 1.0(7) . . . . ?
C2 C3 C4 C5 -1.3(7) . . . . ?
C2 C3 C4 C7 178.6(4) . . . . ?
C3 C4 C5 C6 0.6(7) . . . . ?
C7 C4 C5 C6 -179.3(4) . . . . ?
C2 C1 C6 C5 -0.8(6) . . . . ?
S1 C1 C6 C5 178.5(3) . . . . ?
C4 C5 C6 C1 0.4(7) . . . . ?
N1 C8 C9 C10 7.5(5) . . . . ?
N1 C8 C9 Br1 -174.7(3) . . . . ?
C8 C9 C10 C11 0.8(5) . . . . ?
Br1 C9 C10 C11 -176.7(3) . . . . ?
C8 C9 C10 I1 179.4(3) . . . . ?
Br1 C9 C10 I1 1.9(6) . . . . ?
C9 C10 C11 N1 -8.6(4) . . . . ?
I1 C10 C11 N1 172.7(2) . . . . ?
C9 C10 C11 C12 -131.1(4) . . . . ?
I1 C10 C11 C12 50.2(4) . . . . ?
N1 C11 C12 C17 127.9(4) . . . . ?
C10 C11 C12 C17 -117.2(4) . . . . ?
N1 C11 C12 C13 -56.5(5) . . . . ?
C10 C11 C12 C13 58.4(5) . . . . ?
C17 C12 C13 C14 -1.8(6) . . . . ?
C11 C12 C13 C14 -177.5(4) . . . . ?
C12 C13 C14 C15 0.7(7) . . . . ?
C13 C14 C15 O3 -179.4(4) . . . . ?
C13 C14 C15 C16 0.8(6) . . . . ?
O3 C15 C16 C17 179.1(4) . . . . ?
C14 C15 C16 C17 -1.1(6) . . . . ?
C13 C12 C17 C16 1.5(6) . . . . ?
C11 C12 C17 C16 177.1(4) . . . . ?
C15 C16 C17 C12 0.0(7) . . . . ?
C9 C8 N1 C11 -13.1(4) . . . . ?
C9 C8 N1 S1 -156.4(3) . . . . ?
C12 C11 N1 C8 136.5(3) . . . . ?
C10 C11 N1 C8 13.5(4) . . . . ?
C12 C11 N1 S1 -80.6(4) . . . . ?
C10 C11 N1 S1 156.3(3) . . . . ?
C16 C15 O3 C18 8.7(6) . . . . ?
C14 C15 O3 C18 -171.1(4) . . . . ?
C8 N1 S1 O2 -169.1(3) . . . . ?
C11 N1 S1 O2 50.5(3) . . . . ?
C8 N1 S1 O1 -40.2(3) . . . . ?
C11 N1 S1 O1 179.4(3) . . . . ?
C8 N1 S1 C1 75.4(3) . . . . ?
C11 N1 S1 C1 -65.0(3) . . . . ?
C2 C1 S1 O2 158.6(3) . . . . ?
C6 C1 S1 O2 -20.7(4) . . . . ?
C2 C1 S1 O1 27.3(4) . . . . ?
C6 C1 S1 O1 -152.0(3) . . . . ?
C2 C1 S1 N1 -86.7(4) . . . . ?
C6 C1 S1 N1 94.0(3) . . . . ?
